data_7023124
loop_
_publ_author_name
'Wang, Chao-Hsiang'
'Li, Chen-Yu'
'Huang, Bor-Hunn'
'Lin, Chu-Chieh'
'Ko, Bao-Tsan'

_publ_section_title
;
 Synthesis and structural determination of zinc complexes based on an
 anilido-aldimine ligand containing an O-donor pendant arm: zinc alkoxide
 derivative as an efficient initiator for ring-opening polymerization of
 cyclic esters.
;
_journal_issue 30
_journal_name_full 'Dalton transactions (Cambridge, England : 2003)'
_journal_page_first 10875
_journal_page_last 10884
_journal_paper_doi 10.1039/c3dt50756d
_journal_volume 42
_journal_year 2013
_chemical_formula_moiety 'C22 H30 N2 O'
_chemical_formula_sum 'C22 H30 N2 O'
_chemical_formula_weight 338.48
_chemical_name_systematic
; 
 ? 
;
_space_group_IT_number 15
_symmetry_cell_setting monoclinic
_symmetry_space_group_name_Hall '-C 2yc'
_symmetry_space_group_name_H-M 'C 1 2/c 1'
_atom_sites_solution_hydrogens geom
_atom_sites_solution_primary direct
_atom_sites_solution_secondary difmap
_audit_creation_method SHELXL-97
_cell_angle_alpha 90.00
_cell_angle_beta 90.222(2)
_cell_angle_gamma 90.00
_cell_formula_units_Z 8
_cell_length_a 31.4201(10)
_cell_length_b 8.0500(3)
_cell_length_c 16.4354(6)
_cell_measurement_reflns_used 5419
_cell_measurement_temperature 296(2)
_cell_measurement_theta_max 27.39
_cell_measurement_theta_min 2.59
_cell_volume 4157.0(3)
_computing_cell_refinement 'Bruker SAINT'
_computing_data_collection 'Bruker APEX2'
_computing_data_reduction 'Bruker SAINT'
_computing_molecular_graphics 'Bruker SHELXTL'
_computing_publication_material 'Bruker SHELXTL'
_computing_structure_refinement 'SHELXL-97 (Sheldrick, 2008)'
_computing_structure_solution 'SHELXS-97 (Sheldrick, 2008)'
_diffrn_ambient_temperature 296(2)
_diffrn_measured_fraction_theta_full 0.886
_diffrn_measured_fraction_theta_max 0.898
_diffrn_measurement_device_type 'Bruker APEX-II CCD'
_diffrn_measurement_method '\f and \w scans'
_diffrn_radiation_monochromator graphite
_diffrn_radiation_source 'fine-focus sealed tube'
_diffrn_radiation_type MoK\a
_diffrn_radiation_wavelength 0.71073
_diffrn_reflns_av_R_equivalents 0.0634
_diffrn_reflns_av_unetI/netI 0.0793
_diffrn_reflns_limit_h_max 40
_diffrn_reflns_limit_h_min -40
_diffrn_reflns_limit_k_max 10
_diffrn_reflns_limit_k_min -10
_diffrn_reflns_limit_l_max 20
_diffrn_reflns_limit_l_min -20
_diffrn_reflns_number 14550
_diffrn_reflns_theta_full 26.00
_diffrn_reflns_theta_max 27.00
_diffrn_reflns_theta_min 2.48
_exptl_absorpt_coefficient_mu 0.066
_exptl_absorpt_correction_T_max 1.0000
_exptl_absorpt_correction_T_min 0.5459
_exptl_absorpt_correction_type multi-scan
_exptl_absorpt_process_details 'SADABS V2008/1 (Bruker AXS, 2008)'
_exptl_crystal_colour colourless
_exptl_crystal_density_diffrn 1.082
_exptl_crystal_density_method 'not measured'
_exptl_crystal_description parallelepiped
_exptl_crystal_F_000 1472
_exptl_crystal_size_max 0.60
_exptl_crystal_size_mid 0.40
_exptl_crystal_size_min 0.35
_refine_diff_density_max 0.140
_refine_diff_density_min -0.175
_refine_diff_density_rms 0.041
_refine_ls_extinction_coef 0.0085(10)
_refine_ls_extinction_expression Fc^*^=kFc[1+0.001xFc^2^\l^3^/sin(2\q)]^-1/4^
_refine_ls_extinction_method SHELXL
_refine_ls_goodness_of_fit_ref 1.023
_refine_ls_hydrogen_treatment mixed
_refine_ls_matrix_type full
_refine_ls_number_parameters 227
_refine_ls_number_reflns 4091
_refine_ls_number_restraints 0
_refine_ls_restrained_S_all 1.023
_refine_ls_R_factor_all 0.1552
_refine_ls_R_factor_gt 0.0788
_refine_ls_shift/su_max 0.000
_refine_ls_shift/su_mean 0.000
_refine_ls_structure_factor_coef Fsqd
_refine_ls_weighting_details 'calc w=1/[\s^2^(Fo^2^)+(0.0800P)^2^+0.0000P] where P=(Fo^2^+2Fc^2^)/3'
_refine_ls_weighting_scheme calc
_refine_ls_wR_factor_gt 0.1831
_refine_ls_wR_factor_ref 0.2064
_reflns_number_gt 1689
_reflns_number_total 4091
_reflns_threshold_expression >2sigma(I)
_cod_data_source_file c3dt50756d.txt
_cod_data_source_block mo26_0m
_cod_depositor_comments
;
The following automatic conversions were performed:

'_symmetry_cell_setting' value 'Monoclinic' changed to 'monoclinic'
according to /home/saulius/struct/CIF-dictionaries/cif_core.dic
dictionary named 'cif_core.dic' version 2.4.2 from 2011-04-26.

Automatic conversion script
Id: cif_fix_values 1891 2012-01-12 08:04:46Z andrius 
;
_cod_original_sg_symbol_H-M 'C 2/c'
_cod_database_code 7023124

loop_
_symmetry_equiv_pos_as_xyz
'x, y, z'
'-x, y, -z+1/2'
'x+1/2, y+1/2, z'
'-x+1/2, y+1/2, -z+1/2'
'-x, -y, -z'
'x, -y, z-1/2'
'-x+1/2, -y+1/2, -z'
'x+1/2, -y+1/2, z-1/2'

loop_
_atom_site_label
_atom_site_type_symbol
_atom_site_fract_x
_atom_site_fract_y
_atom_site_fract_z
_atom_site_U_iso_or_equiv
_atom_site_adp_type
_atom_site_occupancy
_atom_site_symmetry_multiplicity
_atom_site_calc_flag
_atom_site_refinement_flags
O O 0.28141(7) 0.1732(3) -0.24104(13) 0.1002(7) Uani 1 1 d .
N1 N 0.37310(6) 0.1119(3) 0.01350(11) 0.0637(6) Uani 1 1 d .
H1A H 0.3544 0.1791 -0.0062 0.076 Uiso 1 1 calc R
N2 N 0.29902(7) 0.1608(3) -0.06721(12) 0.0741(7) Uani 1 1 d .
C1 C 0.36494(7) -0.0533(3) 0.00791(13) 0.0590(6) Uani 1 1 d .
C2 C 0.32675(8) -0.1086(3) -0.02941(13) 0.0647(7) Uani 1 1 d .
C3 C 0.31925(11) -0.2791(4) -0.03314(19) 0.0867(9) Uani 1 1 d .
H3A H 0.2941 -0.3157 -0.0572 0.104 Uiso 1 1 calc R
C4 C 0.34648(13) -0.3933(4) -0.0037(2) 0.1038(11) Uani 1 1 d .
H4A H 0.3404 -0.5061 -0.0076 0.125 Uiso 1 1 calc R
C5 C 0.38405(11) -0.3387(4) 0.0328(2) 0.0968(10) Uani 1 1 d .
H5A H 0.4033 -0.4156 0.0537 0.116 Uiso 1 1 calc R
C6 C 0.39267(9) -0.1730(4) 0.03822(17) 0.0787(8) Uani 1 1 d .
H6A H 0.4179 -0.1391 0.0629 0.094 Uiso 1 1 calc R
C7 C 0.41016(8) 0.1822(3) 0.04952(16) 0.0664(7) Uani 1 1 d .
C8 C 0.41036(10) 0.2172(4) 0.13307(17) 0.0793(8) Uani 1 1 d .
C9 C 0.44594(13) 0.2888(5) 0.1665(2) 0.1115(12) Uani 1 1 d .
H9A H 0.4469 0.3100 0.2221 0.134 Uiso 1 1 calc R
C10 C 0.47968(14) 0.3290(5) 0.1195(3) 0.1228(14) Uani 1 1 d .
H10A H 0.5032 0.3803 0.1432 0.147 Uiso 1 1 calc R
C11 C 0.47990(11) 0.2954(5) 0.0377(3) 0.1086(12) Uani 1 1 d .
H11A H 0.5037 0.3221 0.0070 0.130 Uiso 1 1 calc R
C12 C 0.44461(9) 0.2214(4) -0.00019(19) 0.0792(8) Uani 1 1 d .
C13 C 0.37327(12) 0.1768(5) 0.18696(18) 0.0981(11) Uani 1 1 d .
H13A H 0.3531 0.1131 0.1536 0.118 Uiso 1 1 calc R
C14 C 0.38488(17) 0.0672(7) 0.2587(3) 0.164(2) Uani 1 1 d .
H14A H 0.3988 -0.0314 0.2394 0.246 Uiso 1 1 calc R
H14B H 0.3595 0.0370 0.2875 0.246 Uiso 1 1 calc R
H14C H 0.4037 0.1265 0.2945 0.246 Uiso 1 1 calc R
C15 C 0.34976(16) 0.3307(7) 0.2151(3) 0.1468(16) Uani 1 1 d .
H15A H 0.3422 0.3972 0.1687 0.220 Uiso 1 1 calc R
H15B H 0.3678 0.3940 0.2508 0.220 Uiso 1 1 calc R
H15C H 0.3244 0.2985 0.2435 0.220 Uiso 1 1 calc R
C16 C 0.44300(10) 0.1857(4) -0.0908(2) 0.0917(10) Uani 1 1 d .
H16A H 0.4252 0.0871 -0.0991 0.110 Uiso 1 1 calc R
C17 C 0.48664(15) 0.1496(7) -0.1263(3) 0.1511(18) Uani 1 1 d .
H17A H 0.4993 0.0575 -0.0980 0.227 Uiso 1 1 calc R
H17B H 0.5045 0.2457 -0.1202 0.227 Uiso 1 1 calc R
H17C H 0.4838 0.1229 -0.1829 0.227 Uiso 1 1 calc R
C18 C 0.42199(14) 0.3308(5) -0.1352(2) 0.1197(12) Uani 1 1 d .
H18A H 0.3942 0.3498 -0.1130 0.180 Uiso 1 1 calc R
H18B H 0.4195 0.3052 -0.1920 0.180 Uiso 1 1 calc R
H18C H 0.4390 0.4288 -0.1283 0.180 Uiso 1 1 calc R
C19 C 0.29555(8) 0.0043(4) -0.06390(15) 0.0723(7) Uani 1 1 d .
H19A H 0.2709 -0.0423 -0.0854 0.087 Uiso 1 1 calc R
C20 C 0.26524(9) 0.2556(5) -0.1078(2) 0.0965(10) Uani 1 1 d .
H20A H 0.2579 0.3514 -0.0748 0.116 Uiso 1 1 calc R
H20B H 0.2400 0.1867 -0.1130 0.116 Uiso 1 1 calc R
C21 C 0.27878(11) 0.3116(4) -0.1890(2) 0.0928(9) Uani 1 1 d .
H21A H 0.2584 0.3910 -0.2106 0.111 Uiso 1 1 calc R
H21B H 0.3063 0.3658 -0.1853 0.111 Uiso 1 1 calc R
C22 C 0.29837(14) 0.2109(6) -0.3169(2) 0.1343(16) Uani 1 1 d .
H22A H 0.2994 0.1120 -0.3495 0.201 Uiso 1 1 calc R
H22B H 0.3266 0.2545 -0.3102 0.201 Uiso 1 1 calc R
H22C H 0.2808 0.2921 -0.3435 0.201 Uiso 1 1 calc R

loop_
_atom_site_aniso_label
_atom_site_aniso_U_11
_atom_site_aniso_U_22
_atom_site_aniso_U_33
_atom_site_aniso_U_23
_atom_site_aniso_U_13
_atom_site_aniso_U_12
O 0.1130(16) 0.1049(19) 0.0829(13) -0.0021(13) 0.0050(12) -0.0004(12)
N1 0.0647(12) 0.0499(13) 0.0763(12) 0.0022(11) -0.0128(9) -0.0037(10)
N2 0.0689(13) 0.0808(18) 0.0725(12) 0.0002(13) -0.0049(10) 0.0038(13)
C1 0.0670(14) 0.0530(17) 0.0569(12) 0.0003(12) 0.0030(10) -0.0039(13)
C2 0.0677(14) 0.0667(18) 0.0596(12) -0.0097(13) 0.0048(11) -0.0110(14)
C3 0.093(2) 0.068(2) 0.0996(19) -0.0104(18) -0.0044(16) -0.0237(18)
C4 0.129(3) 0.054(2) 0.129(3) -0.007(2) -0.006(2) -0.016(2)
C5 0.111(2) 0.061(2) 0.118(2) 0.0043(19) -0.007(2) 0.0077(19)
C6 0.0834(18) 0.0607(19) 0.0920(18) 0.0081(16) -0.0064(15) -0.0052(15)
C7 0.0698(15) 0.0508(16) 0.0785(15) 0.0093(13) -0.0171(12) -0.0088(12)
C8 0.100(2) 0.0620(18) 0.0762(16) 0.0019(14) -0.0248(15) -0.0141(15)
C9 0.122(3) 0.112(3) 0.099(2) 0.006(2) -0.044(2) -0.036(2)
C10 0.118(3) 0.112(3) 0.138(3) 0.010(3) -0.060(3) -0.036(2)
C11 0.079(2) 0.101(3) 0.146(3) 0.024(2) -0.014(2) -0.0218(17)
C12 0.0730(17) 0.068(2) 0.0964(19) 0.0125(16) -0.0054(15) -0.0112(14)
C13 0.126(3) 0.102(3) 0.0663(16) -0.0009(18) -0.0034(17) -0.018(2)
C14 0.202(5) 0.177(5) 0.112(3) 0.053(3) 0.018(3) 0.012(4)
C15 0.136(3) 0.151(4) 0.153(4) -0.013(3) 0.004(3) 0.007(3)
C16 0.089(2) 0.090(2) 0.096(2) 0.0113(18) 0.0121(17) -0.0056(17)
C17 0.129(3) 0.181(5) 0.144(3) 0.018(3) 0.039(3) 0.024(3)
C18 0.133(3) 0.121(3) 0.106(2) 0.015(2) -0.009(2) 0.003(2)
C19 0.0670(15) 0.085(2) 0.0646(14) -0.0051(15) -0.0003(11) -0.0175(16)
C20 0.083(2) 0.108(3) 0.099(2) 0.0039(19) -0.0053(16) 0.0219(18)
C21 0.095(2) 0.087(2) 0.096(2) 0.007(2) -0.0126(17) 0.0147(17)
C22 0.143(3) 0.169(4) 0.090(2) 0.029(3) 0.010(2) 0.034(3)

loop_
_atom_type_symbol
_atom_type_description
_atom_type_scat_dispersion_real
_atom_type_scat_dispersion_imag
_atom_type_scat_source
C C 0.0033 0.0016 'International Tables Vol C Tables 4.2.6.8 and 6.1.1.4'
H H 0.0000 0.0000 'International Tables Vol C Tables 4.2.6.8 and 6.1.1.4'
N N 0.0061 0.0033 'International Tables Vol C Tables 4.2.6.8 and 6.1.1.4'
O O 0.0106 0.0060 'International Tables Vol C Tables 4.2.6.8 and 6.1.1.4'

loop_
_geom_angle_atom_site_label_1
_geom_angle_atom_site_label_2
_geom_angle_atom_site_label_3
_geom_angle
C22 O C21 113.3(3)
C1 N1 C7 124.9(2)
C1 N1 H1A 117.5
C7 N1 H1A 117.5
C19 N2 C20 118.4(3)
N1 C1 C6 122.5(2)
N1 C1 C2 119.8(2)
C6 C1 C2 117.8(2)
C3 C2 C1 118.1(3)
C3 C2 C19 119.1(2)
C1 C2 C19 122.8(2)
C4 C3 C2 123.4(3)
C4 C3 H3A 118.3
C2 C3 H3A 118.3
C3 C4 C5 118.4(3)
C3 C4 H4A 120.8
C5 C4 H4A 120.8
C6 C5 C4 120.3(3)
C6 C5 H5A 119.9
C4 C5 H5A 119.9
C5 C6 C1 122.0(3)
C5 C6 H6A 119.0
C1 C6 H6A 119.0
C12 C7 C8 121.9(2)
C12 C7 N1 118.8(2)
C8 C7 N1 119.2(2)
C9 C8 C7 118.5(3)
C9 C8 C13 119.2(3)
C7 C8 C13 122.2(2)
C10 C9 C8 120.8(3)
C10 C9 H9A 119.6
C8 C9 H9A 119.6
C9 C10 C11 121.3(3)
C9 C10 H10A 119.4
C11 C10 H10A 119.4
C10 C11 C12 120.8(3)
C10 C11 H11A 119.6
C12 C11 H11A 119.6
C7 C12 C11 116.7(3)
C7 C12 C16 120.6(3)
C11 C12 C16 122.7(3)
C8 C13 C15 112.5(3)
C8 C13 C14 113.5(3)
C15 C13 C14 110.8(3)
C8 C13 H13A 106.5
C15 C13 H13A 106.5
C14 C13 H13A 106.5
C13 C14 H14A 109.5
C13 C14 H14B 109.5
H14A C14 H14B 109.5
C13 C14 H14C 109.5
H14A C14 H14C 109.5
H14B C14 H14C 109.5
C13 C15 H15A 109.5
C13 C15 H15B 109.5
H15A C15 H15B 109.5
C13 C15 H15C 109.5
H15A C15 H15C 109.5
H15B C15 H15C 109.5
C12 C16 C17 112.7(3)
C12 C16 C18 109.7(3)
C17 C16 C18 110.6(3)
C12 C16 H16A 107.9
C17 C16 H16A 107.9
C18 C16 H16A 107.9
C16 C17 H17A 109.5
C16 C17 H17B 109.5
H17A C17 H17B 109.5
C16 C17 H17C 109.5
H17A C17 H17C 109.5
H17B C17 H17C 109.5
C16 C18 H18A 109.5
C16 C18 H18B 109.5
H18A C18 H18B 109.5
C16 C18 H18C 109.5
H18A C18 H18C 109.5
H18B C18 H18C 109.5
N2 C19 C2 125.6(2)
N2 C19 H19A 117.2
C2 C19 H19A 117.2
N2 C20 C21 111.1(2)
N2 C20 H20A 109.4
C21 C20 H20A 109.4
N2 C20 H20B 109.4
C21 C20 H20B 109.4
H20A C20 H20B 108.0
O C21 C20 109.0(3)
O C21 H21A 109.9
C20 C21 H21A 109.9
O C21 H21B 109.9
C20 C21 H21B 109.9
H21A C21 H21B 108.3
O C22 H22A 109.5
O C22 H22B 109.5
H22A C22 H22B 109.5
O C22 H22C 109.5
H22A C22 H22C 109.5
H22B C22 H22C 109.5

loop_
_geom_bond_atom_site_label_1
_geom_bond_atom_site_label_2
_geom_bond_distance
O C22 1.392(4)
O C21 1.407(4)
N1 C1 1.357(3)
N1 C7 1.422(3)
N1 H1A 0.8600
N2 C19 1.266(3)
N2 C20 1.465(4)
C1 C6 1.390(4)
C1 C2 1.417(3)
C2 C3 1.394(4)
C2 C19 1.451(4)
C3 C4 1.345(5)
C3 H3A 0.9300
C4 C5 1.393(5)
C4 H4A 0.9300
C5 C6 1.364(4)
C5 H5A 0.9300
C6 H6A 0.9300
C7 C12 1.395(4)
C7 C8 1.402(4)
C8 C9 1.371(5)
C8 C13 1.502(4)
C9 C10 1.353(5)
C9 H9A 0.9300
C10 C11 1.371(6)
C10 H10A 0.9300
C11 C12 1.403(5)
C11 H11A 0.9300
C12 C16 1.517(5)
C13 C15 1.516(6)
C13 C14 1.516(5)
C13 H13A 0.9800
C14 H14A 0.9600
C14 H14B 0.9600
C14 H14C 0.9600
C15 H15A 0.9600
C15 H15B 0.9600
C15 H15C 0.9600
C16 C17 1.520(5)
C16 C18 1.526(5)
C16 H16A 0.9800
C17 H17A 0.9600
C17 H17B 0.9600
C17 H17C 0.9600
C18 H18A 0.9600
C18 H18B 0.9600
C18 H18C 0.9600
C19 H19A 0.9300
C20 C21 1.474(5)
C20 H20A 0.9700
C20 H20B 0.9700
C21 H21A 0.9700
C21 H21B 0.9700
C22 H22A 0.9600
C22 H22B 0.9600
C22 H22C 0.9600

loop_
_geom_hbond_atom_site_label_D
_geom_hbond_atom_site_label_H
_geom_hbond_atom_site_label_A
_geom_hbond_distance_DH
_geom_hbond_distance_HA
_geom_hbond_distance_DA
_geom_hbond_angle_DHA
N1 H1A N2 0.86 2.01 2.704(3) 136.8

loop_
_geom_torsion_atom_site_label_1
_geom_torsion_atom_site_label_2
_geom_torsion_atom_site_label_3
_geom_torsion_atom_site_label_4
_geom_torsion
C7 N1 C1 C6 0.5(3)
C7 N1 C1 C2 180.0(2)
N1 C1 C2 C3 -179.2(2)
C6 C1 C2 C3 0.3(3)
N1 C1 C2 C19 1.1(3)
C6 C1 C2 C19 -179.4(2)
C1 C2 C3 C4 -0.5(4)
C19 C2 C3 C4 179.2(3)
C2 C3 C4 C5 0.4(5)
C3 C4 C5 C6 -0.1(5)
C4 C5 C6 C1 -0.1(5)
N1 C1 C6 C5 179.5(2)
C2 C1 C6 C5 0.0(4)
C1 N1 C7 C12 94.2(3)
C1 N1 C7 C8 -88.7(3)
C12 C7 C8 C9 -1.4(4)
N1 C7 C8 C9 -178.4(3)
C12 C7 C8 C13 179.5(3)
N1 C7 C8 C13 2.5(4)
C7 C8 C9 C10 1.8(6)
C13 C8 C9 C10 -179.0(4)
C8 C9 C10 C11 -1.8(7)
C9 C10 C11 C12 1.4(7)
C8 C7 C12 C11 1.0(4)
N1 C7 C12 C11 178.0(3)
C8 C7 C12 C16 -178.5(3)
N1 C7 C12 C16 -1.5(4)
C10 C11 C12 C7 -1.0(5)
C10 C11 C12 C16 178.5(4)
C9 C8 C13 C15 71.5(5)
C7 C8 C13 C15 -109.3(4)
C9 C8 C13 C14 -55.3(5)
C7 C8 C13 C14 123.8(4)
C7 C12 C16 C17 -150.1(3)
C11 C12 C16 C17 30.4(5)
C7 C12 C16 C18 86.2(3)
C11 C12 C16 C18 -93.3(4)
C20 N2 C19 C2 177.1(2)
C3 C2 C19 N2 -177.4(3)
C1 C2 C19 N2 2.3(4)
C19 N2 C20 C21 -103.9(3)
C22 O C21 C20 -173.5(3)
N2 C20 C21 O 70.3(3)
